data_9005101
loop_
_publ_author_name
'Oberti, R.'
'Ungaretti, L.'
'Cannillo, E.'
'Hawthorne, F. C.'

_publ_section_title
;The behaviour of Ti in amphiboles: I. Four- and six-coordinate Ti in
 richterite Sample: R(12) Potassium-fluor-richterite Note: z-coordinate of O2
 corrected
;
_journal_name_full 'European Journal of Mineralogy'
_journal_page_first 425
_journal_page_last 439
_journal_volume 4
_journal_year 1992
_chemical_formula_sum 'Al0.077 Ca1.053 Fe0.323 H2 K0.969 Mg4.641 Mn0.005 Na0.919 O24 Si7.565 Ti0.388'
_chemical_name_mineral Richterite
_space_group_IT_number 12
_symmetry_space_group_name_Hall '-C 2y'
_symmetry_space_group_name_H-M 'C 1 2/m 1'
_cell_angle_alpha 90
_cell_angle_beta 105.04
_cell_angle_gamma 90
_cell_formula_units_Z 2
_cell_length_a 10.028
_cell_length_b 18.039
_cell_length_c 5.289
_cell_volume 923.980
_database_code_amcsd 0006446
_exptl_crystal_density_diffrn 3.060
_cod_original_formula_sum 'O24 K.969 Ti.388 Fe.323 Mg4.641 Mn.005 Ca1.053 Na.919 Si7.565 Al.077 H2'
_cod_database_code 9005101

loop_
_space_group_symop_operation_xyz
x,y,z
1/2+x,1/2+y,z
x,-y,z
1/2+x,1/2-y,z
-x,y,-z
1/2-x,1/2+y,-z
-x,-y,-z
1/2-x,1/2-y,-z

loop_
_atom_site_label
_atom_site_fract_x
_atom_site_fract_y
_atom_site_fract_z
_atom_site_occupancy
_atom_site_U_iso_or_equiv
_atom_site_type_symbol
_atom_site_attached_hydrogens
O1 0.11030 0.08530 0.22030 1.00000 0.00646 O 0
O2 0.11690 0.16950 0.72580 1.00000 0.00836 O 0
O-H3 0.10210 0.00000 0.71520 2.00000 0.00899 O 1
O4 0.36110 0.24850 0.79900 1.00000 0.01381 O 0
O5 0.34410 0.13020 0.10110 1.00000 0.01229 O 0
O6 0.34060 0.11750 0.59580 1.00000 0.01216 O 0
O7 0.33350 0.00000 0.30700 1.00000 0.01001 O 0
KA 0.00000 0.50000 0.00000 0.32300 0.03052 K 0
KAm 0.02690 0.50000 0.05980 0.32300 0.03166 K 0
TiM1 0.00000 0.08850 0.50000 0.00600 0.00773 Ti 0
FeM1 0.00000 0.08850 0.50000 0.06460 0.00773 Fe 0
MgM1 0.00000 0.08850 0.50000 0.92830 0.00773 Mg 0
MnM1 0.00000 0.08850 0.50000 0.00100 0.00773 Mn 0
TiM2 0.00000 0.17890 0.00000 0.00600 0.00785 Ti 0
FeM2 0.00000 0.17890 0.00000 0.06460 0.00785 Fe 0
MgM2 0.00000 0.17890 0.00000 0.92830 0.00785 Mg 0
MnM2 0.00000 0.17890 0.00000 0.00100 0.00785 Mn 0
TiM3 0.00000 0.00000 0.00000 0.00600 0.00621 Ti 0
FeM3 0.00000 0.00000 0.00000 0.06460 0.00621 Fe 0
MgM3 0.00000 0.00000 0.00000 0.92830 0.00621 Mg 0
MnM3 0.00000 0.00000 0.00000 0.00100 0.00621 Mn 0
CaM4 0.00000 0.27810 0.50000 0.52650 0.01203 Ca 0
NaM4 0.00000 0.27810 0.50000 0.45950 0.01203 Na 0
SiT1 0.27590 0.08480 0.30380 0.94560 0.00583 Si 0
AlT1 0.27590 0.08480 0.30380 0.00960 0.00583 Al 0
TiT1 0.27590 0.08480 0.30380 0.04470 0.00583 Ti 0
SiT2 0.28450 0.17180 0.80930 0.94560 0.00608 Si 0
AlT2 0.28450 0.17180 0.80930 0.00960 0.00608 Al 0
TiT2 0.28450 0.17180 0.80930 0.04470 0.00608 Ti 0

loop_
_cod_changelog_entry_id
_cod_changelog_entry_author
_cod_changelog_entry_date
_cod_changelog_entry_text
1
;cod-tools version 3.8.0
Id: cif_guess_AMCSD_atom_types 9581 2023-05-17 12:35:41Z saulius
;
2023-05-23T09:14:29+03:00
;Derived atom types and hydrogen counts
from atom names that follow the AMCSD naming convention
(Wat == water, O-H == hydroxyl).
;

loop_
_cod_related_entry_id
_cod_related_entry_database
_cod_related_entry_code
1 AMCSD 0006446
